data_4126577
loop_
_publ_author_name
'Li, Miao-Miao'
'Wei, Yi'
'Liu, Jie'
'Chen, Hong-Wei'
'Lu, Liang-Qiu'
'Xiao, Wen-Jing'

_publ_section_title
;
 Sequential Visible-Light Photoactivation and Palladium Catalysis Enabling
 Enantioselective [4+2] Cycloadditions.
;
_journal_name_full 'Journal of the American Chemical Society'
_journal_paper_doi 10.1021/jacs.7b08310
_journal_year 2017
_chemical_formula_sum 'C28 H29 N O2 S'
_chemical_formula_weight 443.58
_space_group_crystal_system orthorhombic
_space_group_IT_number 19
_space_group_name_Hall 'P 2ac 2ab'
_space_group_name_H-M_alt 'P 21 21 21'
_symmetry_space_group_name_Hall 'P 2ac 2ab'
_symmetry_space_group_name_H-M 'P 21 21 21'
_atom_sites_solution_hydrogens geom
_audit_creation_method SHELXL-2014/7
_cell_angle_alpha 90
_cell_angle_beta 90
_cell_angle_gamma 90
_cell_formula_units_Z 4
_cell_length_a 10.3068(2)
_cell_length_b 14.5755(3)
_cell_length_c 15.4152(3)
_cell_measurement_reflns_used 9993
_cell_measurement_temperature 100(2)
_cell_measurement_theta_max 70.94
_cell_measurement_theta_min 7.17
_cell_volume 2315.78(8)
_computing_cell_refinement 'Bruker SAINT'
_computing_data_collection 'Bruker APEX2'
_computing_data_reduction 'Bruker SAINT'
_computing_molecular_graphics 'Bruker SHELXTL'
_computing_publication_material 'Bruker SHELXTL'
_computing_structure_refinement 'SHELXL-2014/7 (Sheldrick, 2014)'
_computing_structure_solution 'SHELXS-97 (Sheldrick, 2008)'
_diffrn_ambient_temperature 100(2)
_diffrn_measured_fraction_theta_full 0.977
_diffrn_measured_fraction_theta_max 0.977
_diffrn_measurement_device_type 'Bruker APEX-II CCD'
_diffrn_measurement_method '\f and \w scans'
_diffrn_radiation_type CuK\a
_diffrn_radiation_wavelength 1.54178
_diffrn_reflns_av_R_equivalents 0.0291
_diffrn_reflns_av_unetI/netI 0.0322
_diffrn_reflns_Laue_measured_fraction_full 0.977
_diffrn_reflns_Laue_measured_fraction_max 0.977
_diffrn_reflns_limit_h_max 12
_diffrn_reflns_limit_h_min -12
_diffrn_reflns_limit_k_max 17
_diffrn_reflns_limit_k_min -16
_diffrn_reflns_limit_l_max 18
_diffrn_reflns_limit_l_min -18
_diffrn_reflns_number 14435
_diffrn_reflns_point_group_measured_fraction_full 0.951
_diffrn_reflns_point_group_measured_fraction_max 0.951
_diffrn_reflns_theta_full 67.480
_diffrn_reflns_theta_max 67.480
_diffrn_reflns_theta_min 7.174
_exptl_absorpt_coefficient_mu 1.431
_exptl_absorpt_correction_type none
_exptl_crystal_colour colorless
_exptl_crystal_density_diffrn 1.272
_exptl_crystal_description block
_exptl_crystal_F_000 944
_exptl_crystal_size_max 0.120
_exptl_crystal_size_mid 0.100
_exptl_crystal_size_min 0.100
_refine_diff_density_max 0.370
_refine_diff_density_min -0.271
_refine_diff_density_rms 0.069
_refine_ls_abs_structure_details
; 
 Flack x determined using 1626 quotients [(I+)-(I-)]/[(I+)+(I-)] 
 (Parsons, Flack and Wagner, Acta Cryst. B69 (2013) 249-259). 
;
_refine_ls_abs_structure_Flack 0.056(4)
_refine_ls_extinction_coef 0.0094(8)
_refine_ls_extinction_expression Fc^*^=kFc[1+0.001xFc^2^\l^3^/sin(2\q)]^-1/4^
_refine_ls_extinction_method 'SHELXL-2014/7 (Sheldrick 2014'
_refine_ls_goodness_of_fit_ref 1.191
_refine_ls_hydrogen_treatment constr
_refine_ls_matrix_type full
_refine_ls_number_parameters 292
_refine_ls_number_reflns 3973
_refine_ls_number_restraints 0
_refine_ls_restrained_S_all 1.191
_refine_ls_R_factor_all 0.0281
_refine_ls_R_factor_gt 0.0272
_refine_ls_shift/su_max 0.001
_refine_ls_shift/su_mean 0.000
_refine_ls_structure_factor_coef Fsqd
_refine_ls_weighting_details 'w=1/[\s^2^(Fo^2^)+(0.0545P)^2^+0.3174P] where P=(Fo^2^+2Fc^2^)/3'
_refine_ls_weighting_scheme calc
_refine_ls_wR_factor_gt 0.0759
_refine_ls_wR_factor_ref 0.0878
_reflns_Friedel_coverage 0.709
_reflns_Friedel_fraction_full 0.916
_reflns_Friedel_fraction_max 0.916
_reflns_number_gt 3959
_reflns_number_total 3973
_reflns_threshold_expression 'I > 2\s(I)'
_cod_data_source_file ja7b08310_si_003.cif
_cod_data_source_block cu_170515d_0m
_cod_database_code 4126577
_shelx_shelxl_version_number 2014/7
_shelx_space_group_comment
; 
The symmetry employed for this shelxl refinement is uniquely defined 
by the following loop, which should always be used as a source of 
symmetry information in preference to the above space-group names. 
They are only intended as comments. 
;
_shelx_estimated_absorpt_t_min 0.847
_shelx_estimated_absorpt_t_max 0.870

loop_
_space_group_symop_operation_xyz
'x, y, z'
'x+1/2, -y+1/2, -z'
'-x, y+1/2, -z+1/2'
'-x+1/2, -y, z+1/2'

loop_
_atom_site_label
_atom_site_type_symbol
_atom_site_fract_x
_atom_site_fract_y
_atom_site_fract_z
_atom_site_U_iso_or_equiv
_atom_site_adp_type
_atom_site_occupancy
_atom_site_site_symmetry_order
_atom_site_calc_flag
_atom_site_refinement_flags_posn
_atom_site_refinement_flags_adp
C1 C 0.5565(2) 1.18438(18) 0.36016(17) 0.0263(5) Uani 1 1 d . .
H1A H 0.5079 1.1381 0.3275 0.039 Uiso 1 1 calc R U
H1B H 0.5484 1.2440 0.3313 0.039 Uiso 1 1 calc R U
H1C H 0.5215 1.1887 0.4191 0.039 Uiso 1 1 calc R U
C2 C 0.6977(2) 1.15726(15) 0.36421(15) 0.0186(5) Uani 1 1 d . .
C3 C 0.7816(2) 1.20085(16) 0.42200(15) 0.0205(5) Uani 1 1 d . .
H3 H 0.7486 1.2459 0.4607 0.025 Uiso 1 1 calc R U
C4 C 0.9123(2) 1.17913(16) 0.42361(14) 0.0187(5) Uani 1 1 d . .
H4 H 0.9687 1.2089 0.4634 0.022 Uiso 1 1 calc R U
C5 C 0.9602(2) 1.11379(14) 0.36688(14) 0.0154(4) Uani 1 1 d . .
C6 C 0.8788(2) 1.06858(15) 0.30898(14) 0.0171(5) Uani 1 1 d . .
H6 H 0.9121 1.0234 0.2705 0.021 Uiso 1 1 calc R U
C7 C 0.7479(2) 1.09071(16) 0.30849(14) 0.0186(5) Uani 1 1 d . .
H7 H 0.6914 1.0600 0.2695 0.022 Uiso 1 1 calc R U
C8 C 1.1366(2) 1.00592(15) 0.53118(13) 0.0153(4) Uani 1 1 d . .
H8 H 1.1250 1.0730 0.5420 0.018 Uiso 1 1 calc R U
C9 C 1.0210(2) 0.95451(15) 0.57848(14) 0.0161(5) Uani 1 1 d . .
C10 C 0.9127(2) 0.93334(15) 0.50984(14) 0.0158(5) Uani 1 1 d . .
H10 H 0.8871 0.9932 0.4832 0.019 Uiso 1 1 calc R U
C11 C 0.9721(2) 0.87554(15) 0.43837(14) 0.0158(4) Uani 1 1 d . .
C12 C 1.0868(2) 0.90801(15) 0.40142(14) 0.0156(4) Uani 1 1 d . .
C13 C 1.1486(2) 0.86139(15) 0.33462(15) 0.0186(5) Uani 1 1 d . .
H13 H 1.2271 0.8842 0.3106 0.022 Uiso 1 1 calc R U
C14 C 1.0936(2) 0.78067(17) 0.30357(15) 0.0226(5) Uani 1 1 d . .
H14 H 1.1340 0.7486 0.2572 0.027 Uiso 1 1 calc R U
C15 C 0.9805(2) 0.74681(16) 0.33966(16) 0.0225(5) Uani 1 1 d . .
H15 H 0.9437 0.6916 0.3181 0.027 Uiso 1 1 calc R U
C20 C 0.8633(2) 1.07658(15) 0.63685(15) 0.0201(5) Uani 1 1 d . .
H20 H 0.8191 1.0751 0.5828 0.024 Uiso 1 1 calc R U
C16 C 0.9205(2) 0.79346(16) 0.40761(16) 0.0196(5) Uani 1 1 d . .
H16 H 0.8440 0.7691 0.4331 0.024 Uiso 1 1 calc R U
C17 C 1.2715(2) 0.97943(17) 0.56638(15) 0.0196(5) Uani 1 1 d . .
H17A H 1.2685 0.9809 0.6306 0.024 Uiso 1 1 calc R U
H17B H 1.2906 0.9156 0.5487 0.024 Uiso 1 1 calc R U
C18 C 1.3802(2) 1.03982(17) 0.53645(15) 0.0218(5) Uani 1 1 d . .
H18 H 1.3916 1.0483 0.4758 0.026 Uiso 1 1 calc R U
C19 C 1.4610(2) 1.08187(18) 0.58951(18) 0.0281(6) Uani 1 1 d . .
H19A H 1.4520 1.0746 0.6505 0.034 Uiso 1 1 calc R U
H19B H 1.5283 1.1194 0.5668 0.034 Uiso 1 1 calc R U
C25 C 0.9715(2) 1.02010(15) 0.64951(14) 0.0166(5) Uani 1 1 d . .
C21 C 0.8193(2) 1.13475(16) 0.70184(17) 0.0229(5) Uani 1 1 d . .
H21 H 0.7450 1.1718 0.6920 0.027 Uiso 1 1 calc R U
C22 C 0.8830(2) 1.13922(16) 0.78103(16) 0.0248(5) Uani 1 1 d . .
H22 H 0.8520 1.1782 0.8258 0.030 Uiso 1 1 calc R U
C23 C 0.9928(2) 1.08586(19) 0.79369(15) 0.0246(5) Uani 1 1 d . .
H23 H 1.0385 1.0894 0.8471 0.030 Uiso 1 1 calc R U
C26 C 1.0642(2) 0.86250(15) 0.61879(15) 0.0191(5) Uani 1 1 d . .
H26A H 1.1331 0.8737 0.6613 0.029 Uiso 1 1 calc R U
H26B H 1.0969 0.8220 0.5730 0.029 Uiso 1 1 calc R U
H26C H 0.9901 0.8334 0.6476 0.029 Uiso 1 1 calc R U
C27 C 0.7910(2) 0.89090(16) 0.54667(15) 0.0195(5) Uani 1 1 d . .
H27 H 0.7994 0.8466 0.5915 0.023 Uiso 1 1 calc R U
C28 C 0.6744(2) 0.91223(19) 0.51969(17) 0.0263(5) Uani 1 1 d . .
H28A H 0.6635 0.9563 0.4749 0.032 Uiso 1 1 calc R U
H28B H 0.6007 0.8836 0.5449 0.032 Uiso 1 1 calc R U
C24 C 1.0367(2) 1.02719(16) 0.72891(15) 0.0199(5) Uani 1 1 d . .
H24 H 1.1122 0.9913 0.7387 0.024 Uiso 1 1 calc R U
N1 N 1.13833(18) 0.99252(12) 0.43465(11) 0.0147(4) Uani 1 1 d . .
O1 O 1.16530(15) 1.05651(11) 0.28650(10) 0.0203(4) Uani 1 1 d . .
O2 O 1.19358(16) 1.15700(11) 0.41457(11) 0.0208(4) Uani 1 1 d . .
S1 S 1.12599(5) 1.08426(3) 0.37170(3) 0.01472(18) Uani 1 1 d . .

loop_
_atom_site_aniso_label
_atom_site_aniso_U_11
_atom_site_aniso_U_22
_atom_site_aniso_U_33
_atom_site_aniso_U_23
_atom_site_aniso_U_13
_atom_site_aniso_U_12
C1 0.0243(13) 0.0293(13) 0.0253(12) 0.0008(11) 0.0014(10) 0.0057(10)
C2 0.0218(11) 0.0181(10) 0.0159(10) 0.0057(9) 0.0013(9) 0.0022(9)
C3 0.0274(12) 0.0166(10) 0.0175(11) -0.0016(9) 0.0028(10) 0.0056(10)
C4 0.0253(12) 0.0156(10) 0.0152(10) -0.0014(9) -0.0026(9) 0.0007(9)
C5 0.0195(11) 0.0131(10) 0.0136(9) 0.0034(8) -0.0001(9) 0.0014(8)
C6 0.0233(11) 0.0135(10) 0.0145(10) -0.0004(8) 0.0012(9) -0.0006(9)
C7 0.0217(11) 0.0171(10) 0.0170(10) 0.0022(9) -0.0017(9) -0.0025(9)
C8 0.0175(11) 0.0159(10) 0.0125(9) -0.0002(8) 0.0011(8) 0.0002(8)
C9 0.0177(11) 0.0161(10) 0.0144(10) 0.0012(9) 0.0021(9) 0.0014(9)
C10 0.0169(10) 0.0148(10) 0.0156(10) 0.0008(8) 0.0003(8) 0.0007(8)
C11 0.0187(10) 0.0145(10) 0.0142(10) 0.0014(9) -0.0024(9) 0.0028(9)
C12 0.0184(11) 0.0133(10) 0.0150(10) 0.0015(9) -0.0021(8) 0.0019(9)
C13 0.0199(11) 0.0180(10) 0.0179(10) 0.0002(9) 0.0004(9) 0.0031(9)
C14 0.0281(13) 0.0198(11) 0.0199(11) -0.0046(9) 0.0003(9) 0.0038(10)
C15 0.0286(12) 0.0168(11) 0.0221(11) -0.0039(9) -0.0033(10) -0.0013(10)
C20 0.0259(11) 0.0168(11) 0.0176(10) 0.0015(9) 0.0030(9) 0.0003(9)
C16 0.0212(11) 0.0164(11) 0.0211(11) 0.0013(9) -0.0011(9) -0.0016(9)
C17 0.0187(11) 0.0237(11) 0.0164(10) 0.0022(9) -0.0023(9) 0.0041(10)
C18 0.0186(11) 0.0269(12) 0.0199(11) 0.0001(9) 0.0007(9) 0.0048(10)
C19 0.0232(12) 0.0287(13) 0.0325(13) 0.0001(11) -0.0049(10) 0.0017(11)
C25 0.0189(10) 0.0153(10) 0.0157(10) 0.0011(9) 0.0042(8) -0.0030(9)
C21 0.0256(11) 0.0163(11) 0.0267(12) 0.0001(10) 0.0073(10) 0.0009(9)
C22 0.0284(12) 0.0209(11) 0.0251(12) -0.0091(10) 0.0096(10) -0.0065(10)
C23 0.0229(12) 0.0327(13) 0.0181(11) -0.0079(10) 0.0026(9) -0.0114(11)
C26 0.0236(11) 0.0170(11) 0.0166(10) 0.0019(9) -0.0005(9) 0.0018(9)
C27 0.0231(12) 0.0182(11) 0.0173(10) -0.0009(9) 0.0042(9) -0.0016(9)
C28 0.0208(11) 0.0277(12) 0.0303(12) 0.0027(11) 0.0060(10) -0.0025(10)
C24 0.0165(10) 0.0245(11) 0.0187(11) -0.0016(9) 0.0025(9) -0.0038(9)
N1 0.0175(9) 0.0146(9) 0.0120(8) 0.0000(7) -0.0004(7) 0.0003(7)
O1 0.0225(8) 0.0231(8) 0.0152(8) 0.0021(7) 0.0033(6) 0.0004(7)
O2 0.0226(8) 0.0186(8) 0.0210(8) 0.0016(7) -0.0016(7) -0.0048(7)
S1 0.0168(3) 0.0141(3) 0.0133(3) 0.00142(19) 0.00010(19) -0.00136(19)

loop_
_atom_type_symbol
_atom_type_description
_atom_type_scat_dispersion_real
_atom_type_scat_dispersion_imag
_atom_type_scat_source
C C 0.0181 0.0091 'International Tables Vol C Tables 4.2.6.8 and 6.1.1.4'
H H 0.0000 0.0000 'International Tables Vol C Tables 4.2.6.8 and 6.1.1.4'
N N 0.0311 0.0180 'International Tables Vol C Tables 4.2.6.8 and 6.1.1.4'
O O 0.0492 0.0322 'International Tables Vol C Tables 4.2.6.8 and 6.1.1.4'
S S 0.3331 0.5567 'International Tables Vol C Tables 4.2.6.8 and 6.1.1.4'

loop_
_geom_angle_atom_site_label_1
_geom_angle_atom_site_label_2
_geom_angle_atom_site_label_3
_geom_angle
C2 C1 H1A 109.5
C2 C1 H1B 109.5
H1A C1 H1B 109.5
C2 C1 H1C 109.5
H1A C1 H1C 109.5
H1B C1 H1C 109.5
C3 C2 C7 118.7(2)
C3 C2 C1 120.3(2)
C7 C2 C1 120.9(2)
C4 C3 C2 120.7(2)
C4 C3 H3 119.7
C2 C3 H3 119.7
C5 C4 C3 119.6(2)
C5 C4 H4 120.2
C3 C4 H4 120.2
C4 C5 C6 121.1(2)
C4 C5 S1 119.14(17)
C6 C5 S1 119.73(17)
C7 C6 C5 118.7(2)
C7 C6 H6 120.7
C5 C6 H6 120.7
C6 C7 C2 121.3(2)
C6 C7 H7 119.4
C2 C7 H7 119.4
N1 C8 C17 107.82(18)
N1 C8 C9 113.77(17)
C17 C8 C9 113.43(17)
N1 C8 H8 107.1
C17 C8 H8 107.1
C9 C8 H8 107.1
C25 C9 C26 110.40(17)
C25 C9 C10 111.48(18)
C26 C9 C10 107.82(18)
C25 C9 C8 106.40(17)
C26 C9 C8 112.24(18)
C10 C9 C8 108.53(16)
C27 C10 C11 112.41(18)
C27 C10 C9 114.72(18)
C11 C10 C9 108.18(17)
C27 C10 H10 107.0
C11 C10 H10 107.0
C9 C10 H10 107.0
C16 C11 C12 118.4(2)
C16 C11 C10 124.8(2)
C12 C11 C10 116.78(19)
C13 C12 C11 121.7(2)
C13 C12 N1 120.9(2)
C11 C12 N1 117.32(19)
C12 C13 C14 118.8(2)
C12 C13 H13 120.6
C14 C13 H13 120.6
C15 C14 C13 120.5(2)
C15 C14 H14 119.8
C13 C14 H14 119.8
C14 C15 C16 120.2(2)
C14 C15 H15 119.9
C16 C15 H15 119.9
C21 C20 C25 121.2(2)
C21 C20 H20 119.4
C25 C20 H20 119.4
C11 C16 C15 120.4(2)
C11 C16 H16 119.8
C15 C16 H16 119.8
C18 C17 C8 114.77(19)
C18 C17 H17A 108.6
C8 C17 H17A 108.6
C18 C17 H17B 108.6
C8 C17 H17B 108.6
H17A C17 H17B 107.6
C19 C18 C17 123.7(2)
C19 C18 H18 118.2
C17 C18 H18 118.2
C18 C19 H19A 120.0
C18 C19 H19B 120.0
H19A C19 H19B 120.0
C24 C25 C20 117.4(2)
C24 C25 C9 120.6(2)
C20 C25 C9 122.0(2)
C22 C21 C20 120.6(2)
C22 C21 H21 119.7
C20 C21 H21 119.7
C23 C22 C21 118.9(2)
C23 C22 H22 120.5
C21 C22 H22 120.5
C22 C23 C24 120.6(2)
C22 C23 H23 119.7
C24 C23 H23 119.7
C9 C26 H26A 109.5
C9 C26 H26B 109.5
H26A C26 H26B 109.5
C9 C26 H26C 109.5
H26A C26 H26C 109.5
H26B C26 H26C 109.5
C28 C27 C10 123.1(2)
C28 C27 H27 118.5
C10 C27 H27 118.5
C27 C28 H28A 120.0
C27 C28 H28B 120.0
H28A C28 H28B 120.0
C23 C24 C25 121.2(2)
C23 C24 H24 119.4
C25 C24 H24 119.4
C12 N1 C8 117.45(17)
C12 N1 S1 117.06(14)
C8 N1 S1 118.34(14)
O2 S1 O1 119.68(10)
O2 S1 N1 106.87(9)
O1 S1 N1 106.69(9)
O2 S1 C5 108.08(10)
O1 S1 C5 107.72(10)
N1 S1 C5 107.21(10)

loop_
_geom_bond_atom_site_label_1
_geom_bond_atom_site_label_2
_geom_bond_distance
C1 C2 1.510(3)
C1 H1A 0.9800
C1 H1B 0.9800
C1 H1C 0.9800
C2 C3 1.394(3)
C2 C7 1.395(3)
C3 C4 1.384(4)
C3 H3 0.9500
C4 C5 1.384(3)
C4 H4 0.9500
C5 C6 1.391(3)
C5 S1 1.764(2)
C6 C7 1.387(3)
C6 H6 0.9500
C7 H7 0.9500
C8 N1 1.501(3)
C8 C17 1.541(3)
C8 C9 1.586(3)
C8 H8 1.0000
C9 C25 1.540(3)
C9 C26 1.544(3)
C9 C10 1.569(3)
C10 C27 1.509(3)
C10 C11 1.516(3)
C10 H10 1.0000
C11 C16 1.392(3)
C11 C12 1.394(3)
C12 C13 1.389(3)
C12 N1 1.436(3)
C13 C14 1.391(3)
C13 H13 0.9500
C14 C15 1.382(4)
C14 H14 0.9500
C15 C16 1.394(3)
C15 H15 0.9500
C20 C21 1.388(3)
C20 C25 1.400(3)
C20 H20 0.9500
C16 H16 0.9500
C17 C18 1.498(3)
C17 H17A 0.9900
C17 H17B 0.9900
C18 C19 1.319(4)
C18 H18 0.9500
C19 H19A 0.9500
C19 H19B 0.9500
C25 C24 1.400(3)
C21 C22 1.388(4)
C21 H21 0.9500
C22 C23 1.387(4)
C22 H22 0.9500
C23 C24 1.390(3)
C23 H23 0.9500
C26 H26A 0.9800
C26 H26B 0.9800
C26 H26C 0.9800
C27 C28 1.309(4)
C27 H27 0.9500
C28 H28A 0.9500
C28 H28B 0.9500
C24 H24 0.9500
N1 S1 1.6571(18)
O1 S1 1.4327(16)
O2 S1 1.4304(17)

loop_
_geom_torsion_atom_site_label_1
_geom_torsion_atom_site_label_2
_geom_torsion_atom_site_label_3
_geom_torsion_atom_site_label_4
_geom_torsion
C7 C2 C3 C4 0.5(3)
C1 C2 C3 C4 -177.3(2)
C2 C3 C4 C5 0.4(3)
C3 C4 C5 C6 -0.9(3)
C3 C4 C5 S1 -178.16(17)
C4 C5 C6 C7 0.5(3)
S1 C5 C6 C7 177.77(16)
C5 C6 C7 C2 0.4(3)
C3 C2 C7 C6 -0.9(3)
C1 C2 C7 C6 176.9(2)
N1 C8 C9 C25 -140.31(18)
C17 C8 C9 C25 96.0(2)
N1 C8 C9 C26 98.8(2)
C17 C8 C9 C26 -24.9(2)
N1 C8 C9 C10 -20.2(2)
C17 C8 C9 C10 -143.97(18)
C25 C9 C10 C27 -58.5(2)
C26 C9 C10 C27 62.8(2)
C8 C9 C10 C27 -175.41(18)
C25 C9 C10 C11 175.09(17)
C26 C9 C10 C11 -63.6(2)
C8 C9 C10 C11 58.2(2)
C27 C10 C11 C16 1.4(3)
C9 C10 C11 C16 129.1(2)
C27 C10 C11 C12 -178.62(19)
C9 C10 C11 C12 -50.9(2)
C16 C11 C12 C13 0.9(3)
C10 C11 C12 C13 -179.0(2)
C16 C11 C12 N1 -179.65(19)
C10 C11 C12 N1 0.4(3)
C11 C12 C13 C14 0.6(3)
N1 C12 C13 C14 -178.82(19)
C12 C13 C14 C15 -1.1(4)
C13 C14 C15 C16 0.1(4)
C12 C11 C16 C15 -1.9(3)
C10 C11 C16 C15 178.0(2)
C14 C15 C16 C11 1.5(4)
N1 C8 C17 C18 65.0(2)
C9 C8 C17 C18 -168.10(18)
C8 C17 C18 C19 125.5(2)
C21 C20 C25 C24 -2.4(3)
C21 C20 C25 C9 179.5(2)
C26 C9 C25 C24 41.6(3)
C10 C9 C25 C24 161.41(19)
C8 C9 C25 C24 -80.4(2)
C26 C9 C25 C20 -140.4(2)
C10 C9 C25 C20 -20.6(3)
C8 C9 C25 C20 97.6(2)
C25 C20 C21 C22 0.8(4)
C20 C21 C22 C23 1.2(4)
C21 C22 C23 C24 -1.5(4)
C11 C10 C27 C28 -94.7(3)
C9 C10 C27 C28 141.1(2)
C22 C23 C24 C25 -0.2(4)
C20 C25 C24 C23 2.1(3)
C9 C25 C24 C23 -179.8(2)
C13 C12 N1 C8 -138.2(2)
C11 C12 N1 C8 42.4(3)
C13 C12 N1 S1 71.8(2)
C11 C12 N1 S1 -107.60(19)
C17 C8 N1 C12 97.0(2)
C9 C8 N1 C12 -29.7(3)
C17 C8 N1 S1 -113.37(18)
C9 C8 N1 S1 119.90(17)
C12 N1 S1 O2 -174.88(15)
C8 N1 S1 O2 35.40(19)
C12 N1 S1 O1 -45.75(18)
C8 N1 S1 O1 164.52(15)
C12 N1 S1 C5 69.43(18)
C8 N1 S1 C5 -80.29(18)
C4 C5 S1 O2 -20.2(2)
C6 C5 S1 O2 162.53(17)
C4 C5 S1 O1 -150.79(17)
C6 C5 S1 O1 31.9(2)
C4 C5 S1 N1 94.71(18)
C6 C5 S1 N1 -82.59(19)
